data_7043688
loop_
_publ_author_name
'Alberto, Roger'
'Meola, Giuseppe'
'Braband, Henrik'
'Jordi, Sara'
'Fox, Thomas'
'Blacque, Oliver'
'Spingler, Bernhard'

_publ_section_title
;
 Structure and Reactivities of Rhenium and Technetium bis-Arene Sandwich
 Complexes [M(\h6-arene)2]+
;
_journal_name_full 'Dalton Trans.'
_journal_paper_doi 10.1039/C7DT02072D
_journal_year 2017
_chemical_formula_sum 'C25 H50 F3 O12 P3 Re S'
_chemical_formula_weight 910.82
_space_group_crystal_system monoclinic
_space_group_IT_number 15
_space_group_name_Hall '-I 2ya'
_space_group_name_H-M_alt 'I 1 2/a 1'
_symmetry_space_group_name_Hall '-I 2ya'
_symmetry_space_group_name_H-M 'I 1 2/a 1'
_atom_sites_solution_hydrogens geom
_audit_creation_method SHELXL-2014/7
_audit_update_record
;
2017-06-06 deposited with the CCDC.
2017-07-18 downloaded from the CCDC.
;
_cell_angle_alpha 90
_cell_angle_beta 101.4536(8)
_cell_angle_gamma 90
_cell_formula_units_Z 8
_cell_length_a 16.22709(11)
_cell_length_b 15.78790(12)
_cell_length_c 30.1873(3)
_cell_measurement_reflns_used 30569
_cell_measurement_temperature 183(2)
_cell_measurement_theta_max 78.5890
_cell_measurement_theta_min 3.1690
_cell_volume 7579.72(11)
_computing_cell_refinement 'CrysAlisPro 1.171.39.27e (Rigaku OD, 2015)'
_computing_data_collection 'CrysAlisPro 1.171.39.27e (Rigaku OD, 2015)'
_computing_data_reduction 'CrysAlisPro 1.171.39.27e (Rigaku OD, 2015)'
_computing_molecular_graphics 'ORTEP-3 (Farrugia, 1997)'
_computing_publication_material 'SHELXL-2014/7 (Sheldrick, 2014)'
_computing_structure_refinement 'SHELXL-2014/7 (Sheldrick, 2014)'
_computing_structure_solution 'SIR-97 (Altomare, 1999)'
_diffrn_ambient_temperature 183(2)
_diffrn_measured_fraction_theta_full 1.000
_diffrn_measured_fraction_theta_max 0.984
_diffrn_measurement_device_type 'XtaLAB Synergy, Dualflex, Pilatus 200K'
_diffrn_radiation_type CuK\a
_diffrn_radiation_wavelength 1.54184
_diffrn_reflns_av_R_equivalents 0.0472
_diffrn_reflns_av_unetI/netI 0.0225
_diffrn_reflns_Laue_measured_fraction_full 1.000
_diffrn_reflns_Laue_measured_fraction_max 0.984
_diffrn_reflns_limit_h_max 20
_diffrn_reflns_limit_h_min -20
_diffrn_reflns_limit_k_max 20
_diffrn_reflns_limit_k_min -19
_diffrn_reflns_limit_l_max 38
_diffrn_reflns_limit_l_min -30
_diffrn_reflns_number 41327
_diffrn_reflns_point_group_measured_fraction_full 1.000
_diffrn_reflns_point_group_measured_fraction_max 0.984
_diffrn_reflns_theta_full 67.684
_diffrn_reflns_theta_max 78.974
_diffrn_reflns_theta_min 3.173
_diffrn_source 'micro-focus sealed X-ray tube'
_exptl_absorpt_coefficient_mu 8.574
_exptl_absorpt_correction_T_max 1.000
_exptl_absorpt_correction_T_min 0.458
_exptl_absorpt_correction_type gaussian
_exptl_absorpt_process_details
;
CrysAlisPro 1.171.39.27e (Rigaku Oxford Diffraction, 2015)
Numerical absorption correction based on gaussian integration over
a multifaceted crystal model
Empirical absorption correction using spherical harmonics,
 implemented in SCALE3 ABSPACK scaling algorithm.
;
_exptl_crystal_colour colourless
_exptl_crystal_density_diffrn 1.596
_exptl_crystal_description block
_exptl_crystal_F_000 3672
_exptl_crystal_size_max 0.120
_exptl_crystal_size_mid 0.110
_exptl_crystal_size_min 0.040
_refine_diff_density_max 4.771
_refine_diff_density_min -2.578
_refine_diff_density_rms 0.134
_refine_ls_extinction_method none
_refine_ls_goodness_of_fit_ref 1.051
_refine_ls_hydrogen_treatment constr
_refine_ls_matrix_type full
_refine_ls_number_parameters 484
_refine_ls_number_reflns 8073
_refine_ls_number_restraints 87
_refine_ls_restrained_S_all 1.059
_refine_ls_R_factor_all 0.0598
_refine_ls_R_factor_gt 0.0562
_refine_ls_shift/su_max 0.000
_refine_ls_shift/su_mean 0.000
_refine_ls_structure_factor_coef Fsqd
_refine_ls_weighting_details 'w=1/[\s^2^(Fo^2^)+(0.1025P)^2^+42.1476P] where P=(Fo^2^+2Fc^2^)/3'
_refine_ls_weighting_scheme calc
_refine_ls_wR_factor_gt 0.1724
_refine_ls_wR_factor_ref 0.1765
_reflns_Friedel_coverage 0.000
_reflns_number_gt 7249
_reflns_number_total 8073
_reflns_threshold_expression 'I > 2\s(I)'
_cod_data_source_file c7dt02072d2.cif
_cod_data_source_block GIM020617_Cu
_cod_original_cell_volume 7579.73(10)
_cod_database_code 7043688
_shelx_shelxl_version_number 2014/7
_shelx_space_group_comment
;
The symmetry employed for this shelxl refinement is uniquely defined
by the following loop, which should always be used as a source of
symmetry information in preference to the above space-group names.
They are only intended as comments.
;
_shelx_estimated_absorpt_t_min 0.426
_shelx_estimated_absorpt_t_max 0.725

loop_
_space_group_symop_operation_xyz
'x, y, z'
'-x+1/2, y, -z'
'x+1/2, y+1/2, z+1/2'
'-x+1, y+1/2, -z+1/2'
'-x, -y, -z'
'x-1/2, -y, z'
'-x+1/2, -y+1/2, -z+1/2'
'x, -y+1/2, z+1/2'

loop_
_atom_site_label
_atom_site_type_symbol
_atom_site_fract_x
_atom_site_fract_y
_atom_site_fract_z
_atom_site_U_iso_or_equiv
_atom_site_adp_type
_atom_site_occupancy
_atom_site_site_symmetry_order
_atom_site_calc_flag
_atom_site_refinement_flags_posn
_atom_site_refinement_flags_adp
_atom_site_refinement_flags_occupancy
_atom_site_disorder_assembly
_atom_site_disorder_group
Re1 Re 0.44858(2) 0.19618(2) 0.09832(2) 0.05432(13) Uani 1 1 d . . . . .
C1 C 0.4373(5) 0.1032(5) 0.0390(3) 0.076(2) Uani 1 1 d . . . . .
H1 H 0.4758 0.0916 0.0198 0.091 Uiso 1 1 calc R U . . .
C2 C 0.4406(5) 0.0565(4) 0.0795(3) 0.085(3) Uani 1 1 d . . . . .
H2 H 0.4826 0.0145 0.0880 0.102 Uiso 1 1 calc R U . . .
C3 C 0.3827(5) 0.0720(5) 0.1068(3) 0.078(2) Uani 1 1 d . . . . .
H3 H 0.3843 0.0400 0.1336 0.093 Uiso 1 1 calc R U . . .
C4 C 0.3209(4) 0.1361(5) 0.0942(3) 0.0736(19) Uani 1 1 d . . . . .
H4 H 0.2821 0.1476 0.1133 0.088 Uiso 1 1 calc R U . . .
C5 C 0.3162(4) 0.1819(5) 0.0549(3) 0.072(2) Uani 1 1 d . . . . .
H5 H 0.2731 0.2229 0.0462 0.086 Uiso 1 1 calc R U . . .
C6 C 0.3757(5) 0.1673(5) 0.0278(3) 0.0716(19) Uani 1 1 d . . . . .
H6 H 0.3747 0.2009 0.0015 0.086 Uiso 1 1 calc R U . . .
C7 C 0.7021(7) 0.0822(8) 0.0885(4) 0.118(4) Uani 1 1 d D U . . .
H7A H 0.6909 0.0205 0.0874 0.142 Uiso 0.4 1 calc R U P A 3
H7B H 0.7374 0.0952 0.1185 0.142 Uiso 0.4 1 calc R U P A 3
H7C H 0.7089 0.0404 0.1134 0.142 Uiso 0.6 1 calc R U P B 4
H7D H 0.7499 0.1223 0.0945 0.142 Uiso 0.6 1 calc R U P B 4
C8 C 0.750(3) 0.104(5) 0.0529(17) 0.24(4) Uani 0.4 1 d D U P C 3
H8A H 0.8024 0.0716 0.0578 0.358 Uiso 0.4 1 calc R U P C 3
H8B H 0.7160 0.0899 0.0232 0.358 Uiso 0.4 1 calc R U P C 3
H8C H 0.7626 0.1647 0.0542 0.358 Uiso 0.4 1 calc R U P C 3
C8B C 0.6972(16) 0.0388(13) 0.0440(5) 0.119(7) Uani 0.6 1 d D U P C 4
H8B1 H 0.7491 0.0069 0.0444 0.178 Uiso 0.6 1 calc R U P C 4
H8B2 H 0.6492 -0.0002 0.0387 0.178 Uiso 0.6 1 calc R U P C 4
H8B3 H 0.6900 0.0812 0.0199 0.178 Uiso 0.6 1 calc R U P C 4
C9 C 0.5933(6) 0.0588(6) 0.1842(4) 0.099(3) Uani 1 1 d . . . . .
H9A H 0.6042 0.0075 0.1674 0.119 Uiso 1 1 calc R U . . .
H9B H 0.5316 0.0670 0.1795 0.119 Uiso 1 1 calc R U . . .
C10 C 0.6284(9) 0.0474(11) 0.2328(5) 0.150(6) Uani 1 1 d . . . . .
H10A H 0.6023 -0.0021 0.2441 0.225 Uiso 1 1 calc R U . . .
H10B H 0.6893 0.0386 0.2373 0.225 Uiso 1 1 calc R U . . .
H10C H 0.6169 0.0980 0.2494 0.225 Uiso 1 1 calc R U . . .
C11 C 0.7344(12) 0.2627(11) 0.1512(6) 0.077(4) Uiso 0.5 1 d D . P D 7
H11A H 0.7710 0.2304 0.1347 0.092 Uiso 0.5 1 calc R U P D 7
H11B H 0.7389 0.2372 0.1816 0.092 Uiso 0.5 1 calc R U P D 7
C12 C 0.761(2) 0.3535(14) 0.1555(11) 0.131(10) Uiso 0.5 1 d D . P D 7
H12A H 0.8197 0.3570 0.1719 0.197 Uiso 0.5 1 calc R U P D 7
H12B H 0.7569 0.3781 0.1253 0.197 Uiso 0.5 1 calc R U P D 7
H12C H 0.7250 0.3849 0.1720 0.197 Uiso 0.5 1 calc R U P D 7
C11B C 0.710(2) 0.290(2) 0.1608(12) 0.138(11) Uiso 0.5 1 d D . P D 8
H11C H 0.7380 0.2424 0.1793 0.166 Uiso 0.5 1 calc R U P D 8
H11D H 0.6838 0.3271 0.1805 0.166 Uiso 0.5 1 calc R U P D 8
C12B C 0.7744(13) 0.3402(14) 0.1398(8) 0.087(5) Uiso 0.5 1 d D . P D 8
H12D H 0.8183 0.3627 0.1640 0.130 Uiso 0.5 1 calc R U P D 8
H12E H 0.8000 0.3027 0.1205 0.130 Uiso 0.5 1 calc R U P D 8
H12F H 0.7460 0.3871 0.1217 0.130 Uiso 0.5 1 calc R U P D 8
C13 C 0.3738(10) 0.1829(9) 0.2373(5) 0.125(5) Uani 1 1 d . . . . .
H13A H 0.3544 0.2417 0.2400 0.150 Uiso 1 1 calc R U . . .
H13B H 0.4193 0.1706 0.2636 0.150 Uiso 1 1 calc R U . . .
C14 C 0.3043(13) 0.1240(14) 0.2363(6) 0.203(9) Uani 1 1 d . . . . .
H14C H 0.2824 0.1298 0.2641 0.305 Uiso 1 1 calc R U . . .
H14B H 0.2595 0.1368 0.2102 0.305 Uiso 1 1 calc R U . . .
H14A H 0.3241 0.0659 0.2337 0.305 Uiso 1 1 calc R U . . .
C15 C 0.5374(9) 0.3250(12) 0.2388(5) 0.151(6) Uani 1 1 d . . . . .
H15 H 0.4919 0.3374 0.2532 0.181 Uiso 1 1 calc R U . . .
C16 C 0.6195(11) 0.3557(12) 0.2567(4) 0.163(7) Uani 1 1 d . . . . .
H16C H 0.6187 0.3886 0.2841 0.245 Uiso 1 1 calc R U . . .
H16B H 0.6582 0.3078 0.2640 0.245 Uiso 1 1 calc R U . . .
H16A H 0.6383 0.3919 0.2343 0.245 Uiso 1 1 calc R U . . .
C17 C 0.3006(5) 0.3394(6) 0.1464(3) 0.077(2) Uani 1 1 d . . . . .
H17A H 0.3023 0.3262 0.1145 0.093 Uiso 1 1 calc R U . . .
H17B H 0.2588 0.3016 0.1562 0.093 Uiso 1 1 calc R U . . .
C18 C 0.2773(7) 0.4270(7) 0.1506(3) 0.102(3) Uani 1 1 d . . . . .
H18A H 0.2218 0.4374 0.1317 0.153 Uiso 1 1 calc R U . . .
H18B H 0.2756 0.4393 0.1822 0.153 Uiso 1 1 calc R U . . .
H18C H 0.3189 0.4638 0.1407 0.153 Uiso 1 1 calc R U . . .
C19 C 0.5525(8) 0.4483(9) 0.1303(5) 0.065(3) Uani 0.5 1 d D U P E 5
H19A H 0.5929 0.4586 0.1103 0.078 Uiso 0.5 1 calc R U P E 5
H19B H 0.5803 0.4156 0.1571 0.078 Uiso 0.5 1 calc R U P E 5
C20 C 0.5134(18) 0.5336(17) 0.1441(16) 0.167(18) Uani 0.5 1 d D U P E 5
H20A H 0.5582 0.5694 0.1609 0.250 Uiso 0.5 1 calc R U P E 5
H20B H 0.4851 0.5634 0.1168 0.250 Uiso 0.5 1 calc R U P E 5
H20C H 0.4726 0.5209 0.1632 0.250 Uiso 0.5 1 calc R U P E 5
C19B C 0.5291(14) 0.4820(12) 0.1098(7) 0.099(6) Uiso 0.5 1 d D . P E 6
H19C H 0.5028 0.5215 0.0856 0.119 Uiso 0.5 1 calc R U P E 6
H19D H 0.5856 0.4672 0.1045 0.119 Uiso 0.5 1 calc R U P E 6
C20B C 0.5377(18) 0.5255(18) 0.1555(8) 0.100(8) Uiso 0.5 1 d D . P E 6
H20D H 0.5722 0.5766 0.1560 0.151 Uiso 0.5 1 calc R U P E 6
H20E H 0.4819 0.5411 0.1606 0.151 Uiso 0.5 1 calc R U P E 6
H20F H 0.5647 0.4868 0.1794 0.151 Uiso 0.5 1 calc R U P E 6
C21 C 0.3829(5) 0.4404(5) 0.0141(3) 0.0713(18) Uani 1 1 d . . . . .
H21A H 0.4403 0.4625 0.0149 0.086 Uiso 1 1 calc R U . . .
H21B H 0.3523 0.4818 0.0294 0.086 Uiso 1 1 calc R U . . .
C22 C 0.3382(6) 0.4290(6) -0.0338(3) 0.082(2) Uani 1 1 d . . . . .
H22A H 0.3349 0.4835 -0.0496 0.122 Uiso 1 1 calc R U . . .
H22B H 0.3691 0.3884 -0.0489 0.122 Uiso 1 1 calc R U . . .
H22C H 0.2813 0.4076 -0.0344 0.122 Uiso 1 1 calc R U . . .
C23 C 0.5588(6) 0.2960(6) 0.0116(3) 0.080(2) Uani 1 1 d . . . . .
H23A H 0.5546 0.2359 0.0203 0.096 Uiso 1 1 calc R U . . .
H23B H 0.5162 0.3069 -0.0161 0.096 Uiso 1 1 calc R U . . .
C24 C 0.6420(7) 0.3137(7) 0.0037(4) 0.104(3) Uani 1 1 d . . . . .
H24A H 0.6534 0.2773 -0.0207 0.156 Uiso 1 1 calc R U . . .
H24B H 0.6454 0.3732 -0.0050 0.156 Uiso 1 1 calc R U . . .
H24C H 0.6836 0.3025 0.0313 0.156 Uiso 1 1 calc R U . . .
O1 O 0.6261(4) 0.1251(5) 0.0845(2) 0.103(2) Uani 1 1 d . . . . .
O2 O 0.6314(4) 0.1314(4) 0.1674(2) 0.0914(18) Uani 1 1 d . . . . .
O3 O 0.6508(4) 0.2597(4) 0.1276(2) 0.0934(19) Uani 1 1 d . . . . .
O4 O 0.4043(5) 0.1734(4) 0.1967(2) 0.0938(18) Uani 1 1 d . . . . .
O5 O 0.5256(4) 0.2785(5) 0.2011(2) 0.0867(16) Uani 1 1 d . . . . .
O6 O 0.3832(4) 0.3263(4) 0.17486(17) 0.0725(12) Uani 1 1 d . . . . .
O7 O 0.4801(4) 0.4083(3) 0.1076(2) 0.0782(14) Uani 1 1 d D U . . .
O8 O 0.3878(3) 0.3604(3) 0.03722(17) 0.0666(11) Uani 1 1 d . . . . .
O9 O 0.5446(3) 0.3511(3) 0.04792(17) 0.0657(11) Uani 1 1 d . . . . .
O31 O 0.3905(6) 0.2479(6) -0.0842(3) 0.137(3) Uani 1 1 d . . . . .
O32 O 0.3644(14) 0.189(2) -0.1567(7) 0.210(15) Uani 0.6 1 d . . P F 1
O33 O 0.404(2) 0.113(2) -0.0939(13) 0.205(15) Uani 0.6 1 d . . P F 1
C31 C 0.5157(14) 0.1910(14) -0.1237(12) 0.118(5) Uani 0.6 1 d . U P F 1
F31 F 0.5231(11) 0.1211(9) -0.1494(7) 0.127(5) Uani 0.6 1 d . U P F 1
F32 F 0.5682(12) 0.1822(13) -0.0834(9) 0.185(6) Uani 0.6 1 d . U P F 1
F33 F 0.5289(12) 0.2549(10) -0.1438(8) 0.171(5) Uani 0.6 1 d . U P F 1
S31 S 0.4162(4) 0.1904(3) -0.11538(18) 0.0745(12) Uani 0.6 1 d . U P F 1
S32 S 0.4175(5) 0.1679(5) -0.0980(3) 0.0690(16) Uani 0.4 1 d D U P F 2
C32 C 0.4851(13) 0.2043(16) -0.1254(7) 0.111(6) Uani 0.4 1 d D U P F 2
O34 O 0.481(2) 0.1282(14) -0.0610(7) 0.136(11) Uani 0.4 1 d . . P F 2
O35 O 0.372(2) 0.1129(19) -0.1261(9) 0.137(13) Uani 0.4 1 d . . P F 2
F35 F 0.5510(12) 0.2614(16) -0.1031(6) 0.129(6) Uani 0.4 1 d D U P F 2
F36 F 0.4375(19) 0.2483(15) -0.1645(7) 0.150(6) Uani 0.4 1 d D U P F 2
F34 F 0.5474(17) 0.1502(19) -0.1394(9) 0.130(6) Uani 0.4 1 d D U P F 2
P1 P 0.59130(11) 0.17857(12) 0.12160(7) 0.0651(4) Uani 1 1 d . . . . .
P2 P 0.44018(12) 0.24656(12) 0.16875(6) 0.0633(4) Uani 1 1 d . . . . .
P3 P 0.46841(9) 0.33126(10) 0.07347(6) 0.0535(3) Uani 1 1 d . . . . .

loop_
_atom_site_aniso_label
_atom_site_aniso_U_11
_atom_site_aniso_U_22
_atom_site_aniso_U_33
_atom_site_aniso_U_23
_atom_site_aniso_U_13
_atom_site_aniso_U_12
Re1 0.04491(18) 0.04403(18) 0.0687(2) 0.00044(10) -0.00167(13) -0.00190(9)
C1 0.064(4) 0.066(4) 0.090(5) -0.026(4) -0.005(4) -0.001(3)
C2 0.077(5) 0.039(3) 0.120(7) -0.008(4) -0.023(5) -0.006(3)
C3 0.068(4) 0.054(4) 0.106(6) 0.005(4) 0.005(4) -0.016(3)
C4 0.050(3) 0.062(4) 0.104(6) 0.004(4) 0.005(3) -0.016(3)
C5 0.043(3) 0.064(4) 0.096(5) -0.011(4) -0.012(3) -0.008(3)
C6 0.059(4) 0.062(4) 0.082(5) -0.005(3) -0.013(3) -0.007(3)
C7 0.098(7) 0.121(9) 0.133(8) -0.007(7) 0.016(6) 0.044(7)
C8 0.13(3) 0.39(9) 0.21(3) 0.12(5) 0.06(3) 0.11(4)
C8B 0.146(18) 0.106(12) 0.102(9) 0.019(8) 0.021(9) 0.066(12)
C9 0.089(6) 0.078(5) 0.120(7) 0.034(5) -0.006(5) 0.001(5)
C10 0.117(9) 0.179(14) 0.136(10) 0.075(10) -0.019(8) -0.016(9)
C13 0.140(11) 0.139(10) 0.111(8) 0.045(7) 0.064(8) 0.011(8)
C14 0.24(2) 0.22(2) 0.176(16) 0.032(15) 0.103(16) -0.084(18)
C15 0.098(9) 0.218(17) 0.130(11) -0.060(11) 0.007(8) -0.041(10)
C16 0.190(16) 0.186(16) 0.091(8) -0.011(9) -0.028(9) -0.072(13)
C17 0.064(4) 0.093(6) 0.074(4) -0.005(4) 0.012(3) 0.010(4)
C18 0.108(7) 0.109(7) 0.083(5) -0.013(5) 0.006(5) 0.041(6)
C19 0.066(6) 0.067(7) 0.065(7) -0.018(6) 0.021(5) -0.023(5)
C20 0.099(16) 0.103(13) 0.30(5) -0.12(2) 0.054(18) -0.035(10)
C21 0.069(4) 0.062(4) 0.081(4) 0.018(3) 0.011(3) 0.006(3)
C22 0.102(6) 0.082(5) 0.066(4) 0.010(4) 0.029(4) 0.019(4)
C23 0.076(5) 0.089(6) 0.080(5) -0.006(4) 0.029(4) 0.007(4)
C24 0.090(7) 0.108(8) 0.130(9) -0.017(6) 0.063(7) 0.003(5)
O1 0.065(3) 0.128(5) 0.108(5) -0.012(4) -0.001(3) 0.035(3)
O2 0.073(3) 0.079(4) 0.106(4) 0.020(3) -0.020(3) 0.002(3)
O3 0.063(3) 0.084(4) 0.118(5) 0.020(3) -0.018(3) -0.013(3)
O4 0.114(5) 0.078(3) 0.091(4) 0.024(3) 0.025(4) -0.009(3)
O5 0.068(3) 0.110(4) 0.074(3) -0.011(3) -0.006(3) 0.012(3)
O6 0.075(3) 0.078(3) 0.061(3) 0.003(2) 0.004(2) 0.007(3)
O7 0.078(3) 0.061(3) 0.101(4) -0.020(3) 0.031(3) -0.019(2)
O8 0.058(2) 0.059(3) 0.080(3) 0.020(2) 0.008(2) -0.001(2)
O9 0.056(2) 0.064(3) 0.081(3) -0.004(2) 0.023(2) -0.002(2)
O31 0.145(7) 0.142(7) 0.114(5) -0.046(5) 0.003(5) 0.067(6)
O32 0.121(14) 0.36(4) 0.125(14) -0.099(19) -0.034(12) 0.095(19)
O33 0.24(3) 0.16(2) 0.28(4) 0.07(3) 0.20(3) 0.07(2)
C31 0.075(7) 0.095(8) 0.198(12) -0.033(7) 0.059(7) -0.006(6)
F31 0.134(10) 0.093(7) 0.176(12) -0.015(6) 0.085(9) -0.012(6)
F32 0.131(9) 0.192(14) 0.225(12) -0.060(9) 0.018(8) 0.029(9)
F33 0.169(12) 0.110(7) 0.256(15) -0.015(8) 0.094(11) -0.026(7)
S31 0.088(3) 0.063(3) 0.072(3) -0.0005(18) 0.015(2) 0.0082(18)
S32 0.083(3) 0.046(3) 0.087(5) -0.009(3) 0.040(4) 0.006(3)
C32 0.119(10) 0.132(13) 0.092(10) 0.013(8) 0.043(8) -0.013(8)
O34 0.24(3) 0.093(13) 0.088(11) 0.024(10) 0.057(15) 0.085(18)
O35 0.22(3) 0.110(18) 0.096(14) -0.053(15) 0.059(18) -0.069(19)
F35 0.134(11) 0.148(13) 0.110(10) 0.018(9) 0.040(8) -0.037(9)
F36 0.183(14) 0.157(15) 0.109(9) 0.029(9) 0.022(9) -0.004(11)
F34 0.130(12) 0.152(14) 0.124(13) 0.015(10) 0.068(10) -0.010(10)
P1 0.0490(8) 0.0564(8) 0.0820(11) 0.0023(8) -0.0058(8) 0.0027(7)
P2 0.0635(9) 0.0617(9) 0.0611(9) 0.0080(7) 0.0035(7) -0.0001(7)
P3 0.0460(7) 0.0477(7) 0.0669(9) 0.0004(6) 0.0117(6) -0.0010(6)

loop_
_atom_type_symbol
_atom_type_description
_atom_type_scat_dispersion_real
_atom_type_scat_dispersion_imag
_atom_type_scat_source
C C 0.0181 0.0091 'International Tables Vol C Tables 4.2.6.8 and 6.1.1.4'
H H 0.0000 0.0000 'International Tables Vol C Tables 4.2.6.8 and 6.1.1.4'
O O 0.0492 0.0322 'International Tables Vol C Tables 4.2.6.8 and 6.1.1.4'
F F 0.0727 0.0534 'International Tables Vol C Tables 4.2.6.8 and 6.1.1.4'
P P 0.2955 0.4335 'International Tables Vol C Tables 4.2.6.8 and 6.1.1.4'
S S 0.3331 0.5567 'International Tables Vol C Tables 4.2.6.8 and 6.1.1.4'
Re Re -5.2083 5.8923 'International Tables Vol C Tables 4.2.6.8 and 6.1.1.4'

loop_
_geom_angle_atom_site_label_1
_geom_angle_atom_site_label_2
_geom_angle_atom_site_label_3
_geom_angle
C4 Re1 C6 64.1(3)
C4 Re1 C3 36.6(3)
C6 Re1 C3 76.3(3)
C4 Re1 C2 64.7(3)
C6 Re1 C2 65.0(3)
C3 Re1 C2 35.6(3)
C4 Re1 C1 76.0(3)
C6 Re1 C1 36.2(3)
C3 Re1 C1 64.5(3)
C2 Re1 C1 36.2(3)
C4 Re1 C5 35.3(3)
C6 Re1 C5 35.8(3)
C3 Re1 C5 64.6(3)
C2 Re1 C5 76.2(3)
C1 Re1 C5 64.6(3)
C4 Re1 P2 88.5(2)
C6 Re1 P2 145.3(2)
C3 Re1 P2 94.5(3)
C2 Re1 P2 123.7(3)
C1 Re1 P2 158.8(2)
C5 Re1 P2 110.0(2)
C4 Re1 P1 145.4(2)
C6 Re1 P1 124.6(2)
C3 Re1 P1 109.2(2)
C2 Re1 P1 87.9(2)
C1 Re1 P1 94.6(2)
C5 Re1 P1 159.1(2)
P2 Re1 P1 90.01(7)
C4 Re1 P3 123.8(2)
C6 Re1 P3 87.7(2)
C3 Re1 P3 159.2(2)
C2 Re1 P3 145.2(3)
C1 Re1 P3 109.5(2)
C5 Re1 P3 94.6(2)
P2 Re1 P3 91.07(6)
P1 Re1 P3 90.81(6)
C6 C1 C2 118.9(8)
C6 C1 Re1 70.9(4)
C2 C1 Re1 71.1(4)
C6 C1 H1 120.6
C2 C1 H1 120.6
Re1 C1 H1 129.7
C3 C2 C1 120.4(7)
C3 C2 Re1 72.2(4)
C1 C2 Re1 72.7(4)
C3 C2 H2 119.8
C1 C2 H2 119.8
Re1 C2 H2 127.4
C2 C3 C4 119.4(8)
C2 C3 Re1 72.3(4)
C4 C3 Re1 71.2(4)
C2 C3 H3 120.3
C4 C3 H3 120.3
Re1 C3 H3 128.3
C5 C4 C3 121.2(8)
C5 C4 Re1 73.7(4)
C3 C4 Re1 72.2(4)
C5 C4 H4 119.4
C3 C4 H4 119.4
Re1 C4 H4 126.6
C4 C5 C6 119.3(7)
C4 C5 Re1 71.0(4)
C6 C5 Re1 71.0(4)
C4 C5 H5 120.3
C6 C5 H5 120.3
Re1 C5 H5 130.1
C5 C6 C1 120.8(8)
C5 C6 Re1 73.1(4)
C1 C6 Re1 72.9(4)
C5 C6 H6 119.6
C1 C6 H6 119.6
Re1 C6 H6 126.2
O1 C7 C8 114(2)
O1 C7 C8B 104.8(11)
O1 C7 H7A 108.8
C8 C7 H7A 108.8
O1 C7 H7B 108.8
C8 C7 H7B 108.8
H7A C7 H7B 107.7
O1 C7 H7C 110.8
C8B C7 H7C 110.8
O1 C7 H7D 110.8
C8B C7 H7D 110.8
H7C C7 H7D 108.9
C7 C8 H8A 109.5
C7 C8 H8B 109.5
H8A C8 H8B 109.5
C7 C8 H8C 109.5
H8A C8 H8C 109.5
H8B C8 H8C 109.5
C7 C8B H8B1 109.5
C7 C8B H8B2 109.5
H8B1 C8B H8B2 109.5
C7 C8B H8B3 109.5
H8B1 C8B H8B3 109.5
H8B2 C8B H8B3 109.5
O2 C9 C10 109.8(9)
O2 C9 H9A 109.7
C10 C9 H9A 109.7
O2 C9 H9B 109.7
C10 C9 H9B 109.7
H9A C9 H9B 108.2
C9 C10 H10A 109.5
C9 C10 H10B 109.5
H10A C10 H10B 109.5
C9 C10 H10C 109.5
H10A C10 H10C 109.5
H10B C10 H10C 109.5
O3 C11 C12 108.3(18)
O3 C11 H11A 110.0
C12 C11 H11A 110.0
O3 C11 H11B 110.0
C12 C11 H11B 110.0
H11A C11 H11B 108.4
C11 C12 H12A 109.5
C11 C12 H12B 109.5
H12A C12 H12B 109.5
C11 C12 H12C 109.5
H12A C12 H12C 109.5
H12B C12 H12C 109.5
O3 C11B C12B 109(2)
O3 C11B H11C 109.9
C12B C11B H11C 109.9
O3 C11B H11D 109.9
C12B C11B H11D 109.9
H11C C11B H11D 108.3
C11B C12B H12D 109.5
C11B C12B H12E 109.5
H12D C12B H12E 109.5
C11B C12B H12F 109.5
H12D C12B H12F 109.5
H12E C12B H12F 109.5
O4 C13 C14 108.4(13)
O4 C13 H13A 110.0
C14 C13 H13A 110.0
O4 C13 H13B 110.0
C14 C13 H13B 110.0
H13A C13 H13B 108.4
C13 C14 H14C 109.5
C13 C14 H14B 109.5
H14C C14 H14B 109.5
C13 C14 H14A 109.5
H14C C14 H14A 109.5
H14B C14 H14A 109.5
O5 C15 C16 118.5(14)
O5 C15 H15 120.7
C16 C15 H15 120.7
C15 C16 H16C 109.5
C15 C16 H16B 109.5
H16C C16 H16B 109.5
C15 C16 H16A 109.5
H16C C16 H16A 109.5
H16B C16 H16A 109.5
C18 C17 O6 108.0(8)
C18 C17 H17A 110.1
O6 C17 H17A 110.1
C18 C17 H17B 110.1
O6 C17 H17B 110.1
H17A C17 H17B 108.4
C17 C18 H18A 109.5
C17 C18 H18B 109.5
H18A C18 H18B 109.5
C17 C18 H18C 109.5
H18A C18 H18C 109.5
H18B C18 H18C 109.5
O7 C19 C20 100.0(14)
O7 C19 H19A 111.8
C20 C19 H19A 111.8
O7 C19 H19B 111.8
C20 C19 H19B 111.8
H19A C19 H19B 109.5
C19 C20 H20A 109.5
C19 C20 H20B 109.5
H20A C20 H20B 109.5
C19 C20 H20C 109.5
H20A C20 H20C 109.5
H20B C20 H20C 109.5
O7 C19B C20B 111.4(18)
O7 C19B H19C 109.3
C20B C19B H19C 109.3
O7 C19B H19D 109.3
C20B C19B H19D 109.3
H19C C19B H19D 108.0
C19B C20B H20D 109.5
C19B C20B H20E 109.5
H20D C20B H20E 109.5
C19B C20B H20F 109.5
H20D C20B H20F 109.5
H20E C20B H20F 109.5
O8 C21 C22 109.5(7)
O8 C21 H21A 109.8
C22 C21 H21A 109.8
O8 C21 H21B 109.8
C22 C21 H21B 109.8
H21A C21 H21B 108.2
C21 C22 H22A 109.5
C21 C22 H22B 109.5
H22A C22 H22B 109.5
C21 C22 H22C 109.5
H22A C22 H22C 109.5
H22B C22 H22C 109.5
C24 C23 O9 107.7(8)
C24 C23 H23A 110.2
O9 C23 H23A 110.2
C24 C23 H23B 110.2
O9 C23 H23B 110.2
H23A C23 H23B 108.5
C23 C24 H24A 109.5
C23 C24 H24B 109.5
H24A C24 H24B 109.5
C23 C24 H24C 109.5
H24A C24 H24C 109.5
H24B C24 H24C 109.5
C7 O1 P1 128.8(7)
C9 O2 P1 123.2(5)
C11B O3 P1 134.7(13)
C11 O3 P1 126.1(8)
C13 O4 P2 127.1(8)
C15 O5 P2 130.5(8)
C17 O6 P2 122.1(5)
C19 O7 P3 130.7(7)
C19B O7 P3 131.4(9)
C21 O8 P3 122.9(5)
C23 O9 P3 119.7(5)
F33 C31 F32 113(2)
F33 C31 F31 110(3)
F32 C31 F31 109(2)
F33 C31 S31 110.4(19)
F32 C31 S31 109(2)
F31 C31 S31 106.0(16)
O32 S31 O33 107(2)
O32 S31 O31 114.2(9)
O33 S31 O31 99.5(14)
O32 S31 C31 107.4(18)
O33 S31 C31 107.0(15)
O31 S31 C31 120.6(10)
O35 S32 O31 127.1(19)
O35 S32 O34 114(2)
O31 S32 O34 110.8(10)
O35 S32 C32 104.7(15)
O31 S32 C32 96.6(12)
O34 S32 C32 95.7(15)
F34 C32 F36 109(2)
F34 C32 F35 91(2)
F36 C32 F35 108(2)
F34 C32 S32 121.8(18)
F36 C32 S32 106.4(16)
F35 C32 S32 120.0(15)
O2 P1 O3 98.2(3)
O2 P1 O1 102.9(4)
O3 P1 O1 102.4(4)
O2 P1 Re1 122.4(3)
O3 P1 Re1 119.3(2)
O1 P1 Re1 108.9(2)
O6 P2 O4 103.1(4)
O6 P2 O5 97.6(3)
O4 P2 O5 105.3(4)
O6 P2 Re1 121.5(2)
O4 P2 Re1 109.4(3)
O5 P2 Re1 117.9(2)
O7 P3 O8 101.6(3)
O7 P3 O9 99.1(3)
O8 P3 O9 102.6(3)
O7 P3 Re1 120.4(2)
O8 P3 Re1 109.94(18)
O9 P3 Re1 120.38(19)

loop_
_geom_bond_atom_site_label_1
_geom_bond_atom_site_label_2
_geom_bond_distance
Re1 C4 2.260(7)
Re1 C6 2.268(7)
Re1 C3 2.272(7)
Re1 C2 2.274(7)
Re1 C1 2.294(7)
Re1 C5 2.295(6)
Re1 P2 2.2994(19)
Re1 P1 2.2997(17)
Re1 P3 2.3045(16)
C1 C6 1.416(11)
C1 C2 1.419(13)
C1 H1 0.9500
C2 C3 1.388(13)
C2 H2 0.9500
C3 C4 1.422(11)
C3 H3 0.9500
C4 C5 1.380(12)
C4 H4 0.9500
C5 C6 1.404(12)
C5 H5 0.9500
C6 H6 0.9500
C7 O1 1.391(11)
C7 C8 1.485(19)
C7 C8B 1.496(15)
C7 H7A 0.9900
C7 H7B 0.9900
C7 H7C 0.9900
C7 H7D 0.9900
C8 H8A 0.9800
C8 H8B 0.9800
C8 H8C 0.9800
C8B H8B1 0.9800
C8B H8B2 0.9800
C8B H8B3 0.9800
C9 O2 1.442(11)
C9 C10 1.477(15)
C9 H9A 0.9900
C9 H9B 0.9900
C10 H10A 0.9800
C10 H10B 0.9800
C10 H10C 0.9800
C11 O3 1.402(19)
C11 C12 1.497(18)
C11 H11A 0.9900
C11 H11B 0.9900
C12 H12A 0.9800
C12 H12B 0.9800
C12 H12C 0.9800
C11B O3 1.33(3)
C11B C12B 1.552(18)
C11B H11C 0.9900
C11B H11D 0.9900
C12B H12D 0.9800
C12B H12E 0.9800
C12B H12F 0.9800
C13 O4 1.416(13)
C13 C14 1.46(2)
C13 H13A 0.9900
C13 H13B 0.9900
C14 H14C 0.9800
C14 H14B 0.9800
C14 H14A 0.9800
C15 O5 1.336(15)
C15 C16 1.420(18)
C15 H15 0.9500
C16 H16C 0.9800
C16 H16B 0.9800
C16 H16A 0.9800
C17 C18 1.447(13)
C17 O6 1.456(9)
C17 H17A 0.9900
C17 H17B 0.9900
C18 H18A 0.9800
C18 H18B 0.9800
C18 H18C 0.9800
C19 O7 1.388(12)
C19 C20 1.579(17)
C19 H19A 0.9900
C19 H19B 0.9900
C20 H20A 0.9800
C20 H20B 0.9800
C20 H20C 0.9800
C19B O7 1.403(15)
C19B C20B 1.525(18)
C19B H19C 0.9900
C19B H19D 0.9900
C20B H20D 0.9800
C20B H20E 0.9800
C20B H20F 0.9800
C21 O8 1.437(8)
C21 C22 1.496(11)
C21 H21A 0.9900
C21 H21B 0.9900
C22 H22A 0.9800
C22 H22B 0.9800
C22 H22C 0.9800
C23 C24 1.444(13)
C23 O9 1.453(9)
C23 H23A 0.9900
C23 H23B 0.9900
C24 H24A 0.9800
C24 H24B 0.9800
C24 H24C 0.9800
O1 P1 1.594(7)
O2 P1 1.591(6)
O3 P1 1.592(6)
O4 P2 1.607(6)
O5 P2 1.609(6)
O6 P2 1.594(6)
O7 P3 1.581(5)
O8 P3 1.598(5)
O9 P3 1.612(5)
O31 S32 1.428(10)
O31 S31 1.429(9)
O32 S31 1.360(18)
O33 S31 1.42(3)
C31 F33 1.22(3)
C31 F32 1.35(4)
C31 F31 1.37(3)
C31 S31 1.68(2)
S32 O35 1.33(2)
S32 O34 1.49(3)
S32 C32 1.604(17)
C32 F34 1.45(2)
C32 F36 1.453(19)
C32 F35 1.457(19)

loop_
_geom_torsion_atom_site_label_1
_geom_torsion_atom_site_label_2
_geom_torsion_atom_site_label_3
_geom_torsion_atom_site_label_4
_geom_torsion
C6 C1 C2 C3 1.9(10)
Re1 C1 C2 C3 56.3(6)
C6 C1 C2 Re1 -54.4(6)
C1 C2 C3 C4 -1.1(11)
Re1 C2 C3 C4 55.4(6)
C1 C2 C3 Re1 -56.5(6)
C2 C3 C4 C5 1.5(11)
Re1 C3 C4 C5 57.4(6)
C2 C3 C4 Re1 -55.9(6)
C3 C4 C5 C6 -2.7(10)
Re1 C4 C5 C6 54.0(6)
C3 C4 C5 Re1 -56.7(6)
C4 C5 C6 C1 3.5(10)
Re1 C5 C6 C1 57.5(6)
C4 C5 C6 Re1 -54.0(6)
C2 C1 C6 C5 -3.1(10)
Re1 C1 C6 C5 -57.6(6)
C2 C1 C6 Re1 54.5(6)
C8 C7 O1 P1 -128(4)
C8B C7 O1 P1 176.0(12)
C10 C9 O2 P1 -161.4(9)
C12B C11B O3 P1 150.5(14)
C12 C11 O3 P1 -170.0(15)
C14 C13 O4 P2 144.6(12)
C16 C15 O5 P2 -169.8(12)
C18 C17 O6 P2 -162.5(6)
C20 C19 O7 P3 162.5(19)
C20B C19B O7 P3 -164.8(14)
C22 C21 O8 P3 141.7(6)
C24 C23 O9 P3 -164.5(7)
F33 C31 S31 O32 63(3)
F32 C31 S31 O32 -172(2)
F31 C31 S31 O32 -56(3)
F33 C31 S31 O33 177(3)
F32 C31 S31 O33 -58(2)
F31 C31 S31 O33 58(3)
F33 C31 S31 O31 -70(3)
F32 C31 S31 O31 54(2)
F31 C31 S31 O31 170.7(16)
O35 S32 C32 F34 -63(3)
O31 S32 C32 F34 166(2)
O34 S32 C32 F34 54(2)
O35 S32 C32 F36 63(3)
O31 S32 C32 F36 -67.7(18)
O34 S32 C32 F36 -179.5(18)
O35 S32 C32 F35 -174(3)
O31 S32 C32 F35 54(2)
O34 S32 C32 F35 -57(2)
C9 O2 P1 O3 169.4(8)
C9 O2 P1 O1 -85.8(9)
C9 O2 P1 Re1 36.8(9)
C11B O3 P1 O2 -7(2)
C11 O3 P1 O2 29.4(12)
C11B O3 P1 O1 -113(2)
C11 O3 P1 O1 -75.8(12)
C11B O3 P1 Re1 127(2)
C11 O3 P1 Re1 163.9(11)
C7 O1 P1 O2 -31.6(11)
C7 O1 P1 O3 70.0(11)
C7 O1 P1 Re1 -162.8(10)
C17 O6 P2 O4 -83.3(7)
C17 O6 P2 O5 168.9(6)
C17 O6 P2 Re1 39.5(7)
C13 O4 P2 O6 -35.7(11)
C13 O4 P2 O5 66.1(11)
C13 O4 P2 Re1 -166.3(10)
C15 O5 P2 O6 33.2(14)
C15 O5 P2 O4 -72.7(14)
C15 O5 P2 Re1 165.0(13)
C19 O7 P3 O8 -140.6(11)
C19B O7 P3 O8 -93.1(15)
C19 O7 P3 O9 -35.6(11)
C19B O7 P3 O9 11.9(15)
C19 O7 P3 Re1 97.8(10)
C19B O7 P3 Re1 145.3(15)
C21 O8 P3 O7 54.2(6)
C21 O8 P3 O9 -48.0(6)
C21 O8 P3 Re1 -177.2(5)
C23 O9 P3 O7 -179.1(6)
C23 O9 P3 O8 -74.9(6)
C23 O9 P3 Re1 47.5(6)
